data_7209481
loop_
_publ_author_name
'Becker, P.'
'Froehlich, R.'

_publ_section_title
;
 Crystal growth and crystal structure of metastable bismuth orthborate,
 BiBO3
;
_journal_name_full
;
Zeitschrift fuer Naturforschung, Teil B. Anorganische Chemie, Organische
 Chemie (42,1987-)
;
_journal_page_first 256
_journal_page_last 258
_journal_volume 59
_journal_year 2004
_chemical_formula_sum 'B Bi O3'
_chemical_name_systematic 'Bi (B O3)'
_space_group_IT_number 14
_symmetry_space_group_name_Hall '-P 2ybc'
_symmetry_space_group_name_H-M 'P 1 21/c 1'
_cell_angle_alpha 90
_cell_angle_beta 108.91
_cell_angle_gamma 90
_cell_formula_units_Z 4
_cell_length_a 6.585
_cell_length_b 5.027
_cell_length_c 8.349
_cell_volume 261.459
_citation_journal_id_ASTM ZNBSEN
_cod_data_source_file boron0-1_86.cif
_cod_data_source_block B1Bi1O3
_cod_original_cell_volume 261.4589
_cod_original_formula_sum 'B1 Bi1 O3'
_cod_database_code 7209481

loop_
_symmetry_equiv_pos_as_xyz
x,y,z
-x,y+1/2,-z+1/2
-x,-y,-z
x,-y-1/2,z-1/2

loop_
_atom_site_label
_atom_site_type_symbol
_atom_site_fract_x
_atom_site_fract_y
_atom_site_fract_z
_atom_site_occupancy
_atom_site_U_iso_or_equiv
O2 O-2 0.3334 0.129 0.0299 1 0.0
B1 B+3 0.208 0.2527 0.1092 1 0.0
O1 O-2 0.0693 0.1103 0.1698 1 0.0
Bi1 Bi+3 -0.25713 0.23409 0.12288 1 0.0
O3 O-2 0.2439 0.5214 0.143 1 0.0
